data_4501377
loop_
_publ_author_name
'Cui, Peipei'
'Wu, Junling'
'Zhao, Xiaoliang'
'Sun, Di'
'Zhang, Liangliang'
'Guo, Jie'
'Sun, Daofeng'

_publ_section_title
;
 Two Solvent-Dependent Zinc(II) Supramolecular Isomers: Rarekgdand
 Lonsdaleite Network Topologies Based on a Tripodal Flexible Ligand
;
_journal_issue 12
_journal_name_full 'Crystal Growth &amp; Design'
_journal_page_first 5182
_journal_paper_doi 10.1021/cg201181s
_journal_volume 11
_journal_year 2011
_chemical_formula_sum 'C12 H12 N3 O9 Zn'
_chemical_formula_weight 407.64
_chemical_name_systematic
; 
 ? 
;
_space_group_IT_number 15
_symmetry_cell_setting monoclinic
_symmetry_space_group_name_Hall '-C 2yc'
_symmetry_space_group_name_H-M 'C 1 2/c 1'
_atom_sites_solution_hydrogens geom
_atom_sites_solution_primary direct
_atom_sites_solution_secondary difmap
_audit_creation_method SHELXL-97
_cell_angle_alpha 90.00
_cell_angle_beta 93.1260(10)
_cell_angle_gamma 90.00
_cell_formula_units_Z 8
_cell_length_a 24.665(2)
_cell_length_b 10.7741(9)
_cell_length_c 16.0097(14)
_cell_measurement_reflns_used 5796
_cell_measurement_temperature 173(2)
_cell_measurement_theta_max 48.839
_cell_measurement_theta_min 4.802
_cell_volume 4248.1(6)
_computing_cell_refinement 'Bruker SMART'
_computing_data_collection 'Bruker SMART (Bruker, 2001)'
_computing_data_reduction 'Bruker SAINT+ (Bruker, 2001)'
_computing_molecular_graphics 'Bruker SHELXTL (Bruker, 2001)'
_computing_publication_material 'Bruker SHELXTL'
_computing_structure_refinement 'SHELXL-97 (Sheldrick, 2008)'
_computing_structure_solution 'SHELXS-97 (Sheldrick, 2008)'
_diffrn_ambient_temperature 173(2)
_diffrn_measured_fraction_theta_full 0.999
_diffrn_measured_fraction_theta_max 0.999
_diffrn_measurement_device_type 'Bruker SMART APEXII'
_diffrn_measurement_method 'phi and omega scans'
_diffrn_radiation_monochromator graphite
_diffrn_radiation_source 'fine-focus sealed tube'
_diffrn_radiation_type MoK\a
_diffrn_radiation_wavelength 0.71073
_diffrn_reflns_av_R_equivalents 0.0240
_diffrn_reflns_av_sigmaI/netI 0.0230
_diffrn_reflns_limit_h_max 29
_diffrn_reflns_limit_h_min -29
_diffrn_reflns_limit_k_max 12
_diffrn_reflns_limit_k_min -12
_diffrn_reflns_limit_l_max 18
_diffrn_reflns_limit_l_min -18
_diffrn_reflns_number 14478
_diffrn_reflns_theta_full 25.00
_diffrn_reflns_theta_max 25.00
_diffrn_reflns_theta_min 2.40
_exptl_absorpt_coefficient_mu 1.197
_exptl_absorpt_correction_T_max 0.9103
_exptl_absorpt_correction_T_min 0.8697
_exptl_absorpt_correction_type multi-scan
_exptl_absorpt_process_details SADABS
_exptl_crystal_colour colorless
_exptl_crystal_density_diffrn 1.268
_exptl_crystal_density_method 'not measured'
_exptl_crystal_description block
_exptl_crystal_F_000 1640
_exptl_crystal_size_max 0.12
_exptl_crystal_size_mid 0.10
_exptl_crystal_size_min 0.08
_platon_squeeze_details
;
Disordered, independent solvent molecules and Me2NH2 cation 
were eliminated from the refinement 
using SQUEEZE/PLATON [Spek, A.L. (2003), J. Appl. Cryst. 36, 7-13].
;
_refine_diff_density_max 0.661
_refine_diff_density_min -0.234
_refine_diff_density_rms 0.061
_refine_ls_extinction_method none
_refine_ls_goodness_of_fit_ref 1.077
_refine_ls_hydrogen_treatment constr
_refine_ls_matrix_type full
_refine_ls_number_parameters 226
_refine_ls_number_reflns 3732
_refine_ls_number_restraints 0
_refine_ls_restrained_S_all 1.077
_refine_ls_R_factor_all 0.0372
_refine_ls_R_factor_gt 0.0314
_refine_ls_shift/su_max 0.003
_refine_ls_shift/su_mean 0.000
_refine_ls_structure_factor_coef Fsqd
_refine_ls_weighting_details 'calc w=1/[\s^2^(Fo^2^)+(0.0515P)^2^+1.5111P] where P=(Fo^2^+2Fc^2^)/3'
_refine_ls_weighting_scheme calc
_refine_ls_wR_factor_gt 0.0854
_refine_ls_wR_factor_ref 0.0878
_reflns_number_gt 3140
_reflns_number_total 3732
_reflns_threshold_expression >2sigma(I)
_cod_data_source_file cg201181s_si_002.cif
_cod_data_source_block p1
_cod_original_sg_symbol_H-M C2/c
_cod_database_code 4501377

loop_
_symmetry_equiv_pos_as_xyz
'x, y, z'
'-x, y, -z+1/2'
'x+1/2, y+1/2, z'
'-x+1/2, y+1/2, -z+1/2'
'-x, -y, -z'
'x, -y, z-1/2'
'-x+1/2, -y+1/2, -z'
'x+1/2, -y+1/2, z-1/2'

loop_
_atom_site_label
_atom_site_type_symbol
_atom_site_fract_x
_atom_site_fract_y
_atom_site_fract_z
_atom_site_U_iso_or_equiv
_atom_site_adp_type
_atom_site_occupancy
_atom_site_symmetry_multiplicity
_atom_site_calc_flag
_atom_site_refinement_flags
Zn1 Zn 0.523255(9) 0.73124(2) 0.166699(15) 0.02840(11) Uani 1 1 d .
C1 C 0.42911(9) 0.5684(2) 0.19589(16) 0.0392(6) Uani 1 1 d .
C2 C 0.38504(10) 0.4803(3) 0.16446(18) 0.0533(7) Uani 1 1 d .
H2A H 0.4020 0.4008 0.1492 0.064 Uiso 1 1 calc R
H2B H 0.3670 0.5154 0.1130 0.064 Uiso 1 1 calc R
C3 C 0.34174(9) 0.4537(2) 0.22727(17) 0.0458(6) Uani 1 1 d .
H3A H 0.3592 0.4452 0.2841 0.055 Uiso 1 1 calc R
H3B H 0.3158 0.5238 0.2278 0.055 Uiso 1 1 calc R
C4 C 0.33718(9) 0.2289(2) 0.22850(16) 0.0396(6) Uani 1 1 d .
C5 C 0.26699(8) 0.3450(2) 0.15084(14) 0.0333(5) Uani 1 1 d .
C6 C 0.26741(8) 0.1179(2) 0.14533(14) 0.0330(5) Uani 1 1 d .
C7 C 0.34145(9) 0.0038(2) 0.22081(15) 0.0400(6) Uani 1 1 d .
H7A H 0.3155 -0.0663 0.2164 0.048 Uiso 1 1 calc R
H7B H 0.3570 0.0072 0.2791 0.048 Uiso 1 1 calc R
C8 C 0.38669(10) -0.0174(2) 0.16142(16) 0.0456(6) Uani 1 1 d .
H8A H 0.3705 -0.0493 0.1077 0.055 Uiso 1 1 calc R
H8B H 0.4039 0.0635 0.1500 0.055 Uiso 1 1 calc R
C9 C 0.42994(9) -0.1062(2) 0.19338(15) 0.0348(5) Uani 1 1 d .
C10 C 0.19994(9) 0.2354(2) 0.05928(15) 0.0338(5) Uani 1 1 d .
H10A H 0.2032 0.1636 0.0214 0.041 Uiso 1 1 calc R
H10B H 0.2027 0.3120 0.0255 0.041 Uiso 1 1 calc R
C11 C 0.14488(8) 0.2318(2) 0.09665(14) 0.0325(5) Uani 1 1 d .
H11A H 0.1409 0.1524 0.1268 0.039 Uiso 1 1 calc R
H11B H 0.1424 0.3001 0.1376 0.039 Uiso 1 1 calc R
C12 C 0.09939(8) 0.24425(18) 0.02991(14) 0.0278(5) Uani 1 1 d .
N2 N 0.31258(7) 0.12139(18) 0.20024(11) 0.0337(4) Uani 1 1 d .
N3 N 0.24523(7) 0.23251(16) 0.12383(12) 0.0309(4) Uani 1 1 d .
O1 O 0.46164(7) 0.60375(17) 0.14357(11) 0.0499(5) Uani 1 1 d .
O2 O 0.43138(6) 0.59739(16) 0.27240(11) 0.0486(4) Uani 1 1 d .
O3 O 0.10910(7) 0.26366(14) -0.04311(10) 0.0390(4) Uani 1 1 d .
O4 O 0.05059(6) 0.23275(14) 0.05419(10) 0.0382(4) Uani 1 1 d .
O5 O 0.42987(6) -0.14103(16) 0.26856(10) 0.0437(4) Uani 1 1 d .
O6 O 0.46443(7) -0.13833(16) 0.14225(10) 0.0459(4) Uani 1 1 d .
O7 O 0.24698(6) 0.44377(16) 0.12808(12) 0.0486(4) Uani 1 1 d .
O8 O 0.24832(7) 0.02198(16) 0.11809(11) 0.0480(4) Uani 1 1 d .
O9 O 0.37879(8) 0.22719(18) 0.27239(14) 0.0607(6) Uani 1 1 d .
N1 N 0.31235(7) 0.33807(18) 0.20402(12) 0.0371(5) Uani 1 1 d .

loop_
_atom_site_aniso_label
_atom_site_aniso_U_11
_atom_site_aniso_U_22
_atom_site_aniso_U_33
_atom_site_aniso_U_23
_atom_site_aniso_U_13
_atom_site_aniso_U_12
Zn1 0.02034(15) 0.03563(17) 0.02924(16) 0.00034(10) 0.00138(10) 0.00089(10)
C1 0.0283(12) 0.0365(13) 0.0531(16) -0.0094(11) 0.0028(11) -0.0007(10)
C2 0.0395(14) 0.0637(18) 0.0579(17) -0.0217(14) 0.0135(12) -0.0192(12)
C3 0.0331(13) 0.0494(15) 0.0553(16) -0.0195(12) 0.0077(11) -0.0105(11)
C4 0.0210(11) 0.0546(15) 0.0433(14) -0.0057(11) 0.0017(10) -0.0020(10)
C5 0.0222(11) 0.0415(14) 0.0366(13) -0.0029(10) 0.0065(9) 0.0004(9)
C6 0.0208(11) 0.0440(14) 0.0346(12) 0.0023(10) 0.0042(9) -0.0001(9)
C7 0.0311(12) 0.0463(15) 0.0428(14) 0.0130(11) 0.0043(10) 0.0072(10)
C8 0.0420(14) 0.0530(16) 0.0425(14) 0.0115(11) 0.0086(11) 0.0164(11)
C9 0.0267(11) 0.0360(13) 0.0418(14) 0.0042(10) 0.0018(10) -0.0013(9)
C10 0.0212(11) 0.0519(14) 0.0280(12) -0.0017(9) -0.0001(9) 0.0017(9)
C11 0.0198(11) 0.0509(14) 0.0265(12) -0.0004(9) -0.0012(9) -0.0003(9)
C12 0.0226(11) 0.0337(12) 0.0272(12) -0.0036(8) 0.0011(9) 0.0012(8)
N2 0.0202(9) 0.0439(11) 0.0372(11) 0.0032(8) 0.0024(8) 0.0018(8)
N3 0.0173(9) 0.0423(11) 0.0330(10) -0.0018(8) 0.0015(8) 0.0001(7)
O1 0.0387(10) 0.0587(11) 0.0526(11) -0.0071(9) 0.0049(8) -0.0173(8)
O2 0.0374(9) 0.0536(11) 0.0553(12) -0.0185(9) 0.0070(8) -0.0137(8)
O3 0.0303(9) 0.0610(11) 0.0257(9) 0.0011(7) 0.0003(7) 0.0012(7)
O4 0.0197(8) 0.0661(11) 0.0287(9) -0.0021(7) -0.0011(6) 0.0001(7)
O5 0.0349(9) 0.0541(11) 0.0425(10) 0.0142(8) 0.0048(7) 0.0108(8)
O6 0.0395(9) 0.0567(11) 0.0419(10) 0.0093(8) 0.0066(8) 0.0201(8)
O7 0.0380(9) 0.0429(10) 0.0647(12) 0.0018(8) 0.0009(8) 0.0060(8)
O8 0.0387(10) 0.0407(10) 0.0636(12) -0.0077(8) -0.0059(8) -0.0054(8)
O9 0.0325(10) 0.0747(14) 0.0721(15) -0.0120(10) -0.0226(10) 0.0045(9)
N1 0.0225(9) 0.0439(12) 0.0449(12) -0.0089(9) 0.0026(8) -0.0022(8)

loop_
_atom_type_symbol
_atom_type_description
_atom_type_scat_dispersion_real
_atom_type_scat_dispersion_imag
_atom_type_scat_source
C C 0.0033 0.0016 'International Tables Vol C Tables 4.2.6.8 and 6.1.1.4'
H H 0.0000 0.0000 'International Tables Vol C Tables 4.2.6.8 and 6.1.1.4'
N N 0.0061 0.0033 'International Tables Vol C Tables 4.2.6.8 and 6.1.1.4'
O O 0.0106 0.0060 'International Tables Vol C Tables 4.2.6.8 and 6.1.1.4'
Zn Zn 0.2839 1.4301 'International Tables Vol C Tables 4.2.6.8 and 6.1.1.4'

loop_
_geom_angle_atom_site_label_1
_geom_angle_atom_site_label_2
_geom_angle_atom_site_label_3
_geom_angle
_geom_angle_site_symmetry_1
_geom_angle_site_symmetry_3
_geom_angle_publ_flag
O4 Zn1 O2 103.78(7) 3 2_655 y
O4 Zn1 O6 95.43(6) 3 1_565 y
O2 Zn1 O6 160.60(7) 2_655 1_565 y
O4 Zn1 O5 104.32(6) 3 2_665 y
O2 Zn1 O5 87.32(8) 2_655 2_665 y
O6 Zn1 O5 90.58(8) 1_565 2_665 y
O4 Zn1 O1 97.32(7) 3 . y
O2 Zn1 O1 89.69(8) 2_655 . y
O6 Zn1 O1 85.14(8) 1_565 . y
O5 Zn1 O1 158.24(7) 2_665 . y
O4 Zn1 Zn1 177.31(5) 3 2_655 ?
O2 Zn1 Zn1 78.39(5) 2_655 2_655 ?
O6 Zn1 Zn1 82.33(5) 1_565 2_655 ?
O5 Zn1 Zn1 77.25(5) 2_665 2_655 ?
O1 Zn1 Zn1 81.03(5) . 2_655 ?
O1 C1 O2 125.3(2) . . ?
O1 C1 C2 116.4(2) . . ?
O2 C1 C2 118.2(2) . . ?
C1 C2 C3 114.4(2) . . ?
C1 C2 H2A 108.7 . . ?
C3 C2 H2A 108.7 . . ?
C1 C2 H2B 108.7 . . ?
C3 C2 H2B 108.7 . . ?
H2A C2 H2B 107.6 . . ?
N1 C3 C2 109.98(19) . . ?
N1 C3 H3A 109.7 . . ?
C2 C3 H3A 109.7 . . ?
N1 C3 H3B 109.7 . . ?
C2 C3 H3B 109.7 . . ?
H3A C3 H3B 108.2 . . ?
O9 C4 N2 121.6(2) . . ?
O9 C4 N1 121.9(2) . . ?
N2 C4 N1 116.5(2) . . ?
O7 C5 N1 122.4(2) . . ?
O7 C5 N3 121.8(2) . . ?
N1 C5 N3 115.80(19) . . ?
O8 C6 N2 122.5(2) . . ?
O8 C6 N3 122.1(2) . . ?
N2 C6 N3 115.32(19) . . ?
N2 C7 C8 110.43(18) . . ?
N2 C7 H7A 109.6 . . ?
C8 C7 H7A 109.6 . . ?
N2 C7 H7B 109.6 . . ?
C8 C7 H7B 109.6 . . ?
H7A C7 H7B 108.1 . . ?
C9 C8 C7 114.4(2) . . ?
C9 C8 H8A 108.7 . . ?
C7 C8 H8A 108.7 . . ?
C9 C8 H8B 108.7 . . ?
C7 C8 H8B 108.7 . . ?
H8A C8 H8B 107.6 . . ?
O5 C9 O6 125.0(2) . . ?
O5 C9 C8 118.5(2) . . ?
O6 C9 C8 116.5(2) . . ?
N3 C10 C11 112.50(19) . . ?
N3 C10 H10A 109.1 . . ?
C11 C10 H10A 109.1 . . ?
N3 C10 H10B 109.1 . . ?
C11 C10 H10B 109.1 . . ?
H10A C10 H10B 107.8 . . ?
C12 C11 C10 111.43(19) . . ?
C12 C11 H11A 109.3 . . ?
C10 C11 H11A 109.3 . . ?
C12 C11 H11B 109.3 . . ?
C10 C11 H11B 109.3 . . ?
H11A C11 H11B 108.0 . . ?
O3 C12 O4 122.6(2) . . ?
O3 C12 C11 120.90(19) . . ?
O4 C12 C11 116.53(19) . . ?
C4 N2 C6 123.99(19) . . ?
C4 N2 C7 116.73(18) . . ?
C6 N2 C7 118.66(19) . . ?
C5 N3 C6 124.12(19) . . ?
C5 N3 C10 117.64(18) . . ?
C6 N3 C10 117.71(18) . . ?
C1 O1 Zn1 125.08(16) . . ?
C1 O2 Zn1 129.25(16) . 2_655 ?
C12 O4 Zn1 130.66(14) . 3_445 ?
C9 O5 Zn1 130.88(15) . 2_645 ?
C9 O6 Zn1 124.19(15) . 1_545 ?
C5 N1 C4 124.08(19) . . ?
C5 N1 C3 118.9(2) . . ?
C4 N1 C3 116.41(19) . . ?

loop_
_geom_bond_atom_site_label_1
_geom_bond_atom_site_label_2
_geom_bond_distance
_geom_bond_site_symmetry_2
_geom_bond_publ_flag
Zn1 O4 1.9574(16) 3 y
Zn1 O2 2.0405(16) 2_655 y
Zn1 O6 2.0423(15) 1_565 y
Zn1 O5 2.0430(15) 2_665 y
Zn1 O1 2.0670(16) . y
Zn1 Zn1 2.9604(5) 2_655 y
C1 O1 1.250(3) . ?
C1 O2 1.262(3) . ?
C1 C2 1.509(3) . ?
C2 C3 1.533(3) . ?
C2 H2A 0.9900 . ?
C2 H2B 0.9900 . ?
C3 N1 1.479(3) . ?
C3 H3A 0.9900 . ?
C3 H3B 0.9900 . ?
C4 O9 1.212(3) . ?
C4 N2 1.373(3) . ?
C4 N1 1.373(3) . ?
C5 O7 1.220(3) . ?
C5 N1 1.370(3) . ?
C5 N3 1.385(3) . ?
C6 O8 1.208(3) . ?
C6 N2 1.381(3) . ?
C6 N3 1.386(3) . ?
C7 N2 1.482(3) . ?
C7 C8 1.522(3) . ?
C7 H7A 0.9900 . ?
C7 H7B 0.9900 . ?
C8 C9 1.502(3) . ?
C8 H8A 0.9900 . ?
C8 H8B 0.9900 . ?
C9 O5 1.261(3) . ?
C9 O6 1.261(3) . ?
C10 N3 1.480(3) . ?
C10 C11 1.514(3) . ?
C10 H10A 0.9900 . ?
C10 H10B 0.9900 . ?
C11 C12 1.513(3) . ?
C11 H11A 0.9900 . ?
C11 H11B 0.9900 . ?
C12 O3 1.224(3) . ?
C12 O4 1.291(3) . ?
O2 Zn1 2.0405(16) 2_655 ?
O4 Zn1 1.9574(16) 3_445 ?
O5 Zn1 2.0430(15) 2_645 ?
O6 Zn1 2.0423(15) 1_545 ?

loop_
_platon_squeeze_void_nr
_platon_squeeze_void_average_x
_platon_squeeze_void_average_y
_platon_squeeze_void_average_z
_platon_squeeze_void_volume
_platon_squeeze_void_count_electrons
_platon_squeeze_void_content
1 -0.003 -0.003 0.006 1565 390 ' '
